data_7236004
loop_
_publ_author_name
'Gabr, Moustafa T.'
'Pigge, F. Christopher'

_publ_section_title
;
 Synthesis and aggregation-induced emission properties of pyridine and
 pyridinium analogues of tetraphenylethylene
;
_journal_issue 110
_journal_name_full 'RSC Advances'
_journal_page_first 90226
_journal_paper_doi 10.1039/C5RA18724A
_journal_volume 5
_journal_year 2015
_chemical_formula_sum 'C27 H23 N O2'
_chemical_formula_weight 393.46
_space_group_IT_number 4
_space_group_name_Hall 'P 2yb'
_space_group_name_H-M_alt 'P 1 21 1'
_symmetry_cell_setting monoclinic
_symmetry_space_group_name_H-M 'P 1 21 1'
_atom_sites_solution_hydrogens geom
_atom_sites_solution_primary direct
_atom_sites_solution_secondary difmap
_audit_creation_method SHELXL-97
_audit_update_record
;
2015-09-02 deposited with the CCDC.
2015-10-14 downloaded from the CCDC.
;
_cell_angle_alpha 90.00
_cell_angle_beta 93.640(5)
_cell_angle_gamma 90.00
_cell_formula_units_Z 2
_cell_length_a 9.6471(10)
_cell_length_b 10.6608(11)
_cell_length_c 10.4107(10)
_cell_measurement_reflns_used 3498
_cell_measurement_temperature 190(2)
_cell_measurement_theta_max 25.35
_cell_measurement_theta_min 1.00
_cell_volume 1068.54(19)
_computing_structure_refinement 'SHELXL-97 (Sheldrick, 1997)'
_computing_structure_solution 'SHELXS-97 (Sheldrick, 1990)'
_diffrn_ambient_temperature 190(2)
_diffrn_measured_fraction_theta_full 0.994
_diffrn_measured_fraction_theta_max 0.994
_diffrn_measurement_device_type Enraf-Nonius
_diffrn_radiation_monochromator graphite
_diffrn_radiation_source 'fine-focus sealed tube'
_diffrn_radiation_type MoK\a
_diffrn_radiation_wavelength 0.71073
_diffrn_reflns_av_R_equivalents 0.0242
_diffrn_reflns_av_sigmaI/netI 0.0342
_diffrn_reflns_limit_h_max 10
_diffrn_reflns_limit_h_min -11
_diffrn_reflns_limit_k_max 12
_diffrn_reflns_limit_k_min -11
_diffrn_reflns_limit_l_max 12
_diffrn_reflns_limit_l_min -12
_diffrn_reflns_number 6347
_diffrn_reflns_theta_full 25.33
_diffrn_reflns_theta_max 25.33
_diffrn_reflns_theta_min 2.79
_exptl_absorpt_coefficient_mu 0.077
_exptl_absorpt_correction_T_max 0.9878
_exptl_absorpt_correction_T_min 0.9796
_exptl_absorpt_correction_type multi-scan
_exptl_absorpt_process_details 'SADABS (Sheldrick, 2010)'
_exptl_crystal_colour colorless
_exptl_crystal_density_diffrn 1.223
_exptl_crystal_density_method 'not measured'
_exptl_crystal_description 'colorless prism'
_exptl_crystal_F_000 416
_exptl_crystal_size_max 0.27
_exptl_crystal_size_mid 0.26
_exptl_crystal_size_min 0.16
_refine_diff_density_max 0.222
_refine_diff_density_min -0.177
_refine_diff_density_rms 0.052
_refine_ls_abs_structure_details 'Flack H D (1983), Acta Cryst. A39, 876-881'
_refine_ls_abs_structure_Flack 0.3(13)
_refine_ls_extinction_coef 0.70(3)
_refine_ls_extinction_expression Fc^*^=kFc[1+0.001xFc^2^\l^3^/sin(2\q)]^-1/4^
_refine_ls_extinction_method SHELXL
_refine_ls_goodness_of_fit_ref 1.100
_refine_ls_hydrogen_treatment mixed
_refine_ls_matrix_type full
_refine_ls_number_parameters 272
_refine_ls_number_reflns 3695
_refine_ls_number_restraints 1
_refine_ls_restrained_S_all 1.100
_refine_ls_R_factor_all 0.0525
_refine_ls_R_factor_gt 0.0448
_refine_ls_shift/su_max 0.001
_refine_ls_shift/su_mean 0.000
_refine_ls_structure_factor_coef Fsqd
_refine_ls_weighting_details 'calc w=1/[\s^2^(Fo^2^)+(0.0740P)^2^+0.0419P] where P=(Fo^2^+2Fc^2^)/3'
_refine_ls_weighting_scheme calc
_refine_ls_wR_factor_gt 0.1067
_refine_ls_wR_factor_ref 0.1134
_reflns_number_gt 3270
_reflns_number_total 3695
_reflns_threshold_expression >2sigma(I)
_cod_data_source_file c5ra18724a2.cif
_cod_data_source_block fcp1526-3
_cod_original_sg_symbol_H-M P2(1)
_cod_database_code 7236004

loop_
_symmetry_equiv_pos_as_xyz
'x, y, z'
'-x, y+1/2, -z'

loop_
_atom_site_label
_atom_site_type_symbol
_atom_site_fract_x
_atom_site_fract_y
_atom_site_fract_z
_atom_site_U_iso_or_equiv
_atom_site_adp_type
_atom_site_occupancy
_atom_site_symmetry_multiplicity
_atom_site_calc_flag
_atom_site_refinement_flags
O1 O 0.22149(15) 0.92322(16) 0.69663(15) 0.0607(4) Uani 1 1 d .
C19 C 0.50615(19) 0.74108(18) 0.85886(18) 0.0430(4) Uani 1 1 d .
H19A H 0.5402 0.6575 0.8644 0.052 Uiso 1 1 calc R
C21 C 0.3361(2) 0.8876(2) 0.77262(18) 0.0450(5) Uani 1 1 d .
C20 C 0.3872(2) 0.7662(2) 0.78076(19) 0.0454(5) Uani 1 1 d .
H20A H 0.3413 0.7006 0.7332 0.055 Uiso 1 1 calc R
O2 O 0.70775(17) 1.03734(17) 1.50446(14) 0.0647(5) Uani 1 1 d .
C22 C 0.4037(2) 0.9826(2) 0.8441(2) 0.0484(5) Uani 1 1 d .
H22A H 0.3684 1.0658 0.8397 0.058 Uiso 1 1 calc R
C25 C 0.70687(19) 0.81153(18) 1.01170(17) 0.0424(5) Uani 1 1 d .
C17 C 0.82117(19) 0.9358(2) 1.19766(19) 0.0471(5) Uani 1 1 d .
H17A H 0.9017 0.9452 1.1505 0.057 Uiso 1 1 calc R
C12 C 0.70767(19) 0.86866(19) 1.14303(17) 0.0423(4) Uani 1 1 d .
C14 C 0.5865(2) 0.9142(2) 1.33570(19) 0.0525(5) Uani 1 1 d .
H14A H 0.5059 0.9068 1.3830 0.063 Uiso 1 1 calc R
N1 N 1.2006(2) 0.6755(2) 1.1873(2) 0.0709(6) Uani 1 1 d .
C23 C 0.52149(19) 0.95599(19) 0.92093(19) 0.0453(5) Uani 1 1 d .
H23A H 0.5665 1.0213 0.9696 0.054 Uiso 1 1 calc R
C18 C 0.57615(18) 0.83396(18) 0.92852(18) 0.0397(4) Uani 1 1 d .
C4 C 0.81105(19) 0.69667(19) 0.83404(18) 0.0438(5) Uani 1 1 d .
C16 C 0.8189(2) 0.9883(2) 1.3174(2) 0.0519(5) Uani 1 1 d .
H16A H 0.8980 1.0316 1.3536 0.062 Uiso 1 1 calc R
C15 C 0.7006(2) 0.9780(2) 1.38603(19) 0.0494(5) Uani 1 1 d .
C9 C 0.9458(2) 0.72016(19) 1.04777(18) 0.0453(5) Uani 1 1 d .
C10 C 0.9510(2) 0.6628(2) 1.1679(2) 0.0571(6) Uani 1 1 d .
H10A H 0.8679 0.6375 1.2048 0.068 Uiso 1 1 calc R
C8 C 1.0724(2) 0.7509(2) 0.9994(2) 0.0548(5) Uani 1 1 d .
H8A H 1.0750 0.7875 0.9164 0.066 Uiso 1 1 calc R
C13 C 0.5904(2) 0.8598(2) 1.2135(2) 0.0493(5) Uani 1 1 d .
H13A H 0.5113 0.8160 1.1779 0.059 Uiso 1 1 calc R
C5 C 0.8170(2) 0.5676(2) 0.8147(2) 0.0538(5) Uani 1 1 d .
H5A H 0.8263 0.5127 0.8866 0.065 Uiso 1 1 calc R
C6 C 0.8095(2) 0.5190(2) 0.6916(2) 0.0638(6) Uani 1 1 d .
H6A H 0.8121 0.4308 0.6795 0.077 Uiso 1 1 calc R
C3 C 0.8013(2) 0.7746(2) 0.7274(2) 0.0528(5) Uani 1 1 d .
H3A H 0.7983 0.8630 0.7385 0.063 Uiso 1 1 calc R
C2 C 0.7960(2) 0.7245(3) 0.6053(2) 0.0629(6) Uani 1 1 d .
H2A H 0.7905 0.7789 0.5329 0.076 Uiso 1 1 calc R
C24 C 0.81492(19) 0.74677(18) 0.96892(18) 0.0434(5) Uani 1 1 d .
C27 C 0.1534(3) 0.8290(3) 0.6189(2) 0.0687(7) Uani 1 1 d .
H27A H 0.0739 0.8660 0.5693 0.103 Uiso 1 1 calc R
H27B H 0.1210 0.7621 0.6742 0.103 Uiso 1 1 calc R
H27C H 0.2186 0.7941 0.5599 0.103 Uiso 1 1 calc R
C11 C 1.0791(3) 0.6431(3) 1.2333(2) 0.0669(7) Uani 1 1 d .
H11A H 1.0807 0.6044 1.3156 0.080 Uiso 1 1 calc R
C7 C 1.1937(2) 0.7283(3) 1.0716(2) 0.0647(7) Uani 1 1 d .
H7A H 1.2783 0.7519 1.0364 0.078 Uiso 1 1 calc R
C26 C 0.5855(3) 1.0384(3) 1.5732(2) 0.0787(8) Uani 1 1 d .
H26A H 0.6035 1.0836 1.6546 0.118 Uiso 1 1 calc R
H26B H 0.5579 0.9520 1.5911 0.118 Uiso 1 1 calc R
H26C H 0.5108 1.0804 1.5216 0.118 Uiso 1 1 calc R
C1 C 0.7985(2) 0.5965(3) 0.5868(2) 0.0645(7) Uani 1 1 d .
H1B H 0.7926 0.5626 0.5022 0.077 Uiso 1 1 calc R

loop_
_atom_site_aniso_label
_atom_site_aniso_U_11
_atom_site_aniso_U_22
_atom_site_aniso_U_33
_atom_site_aniso_U_23
_atom_site_aniso_U_13
_atom_site_aniso_U_12
O1 0.0494(8) 0.0658(10) 0.0644(9) 0.0024(8) -0.0144(7) 0.0069(7)
C19 0.0362(10) 0.0398(10) 0.0535(10) 0.0010(9) 0.0067(8) 0.0006(8)
C21 0.0384(10) 0.0543(12) 0.0421(9) 0.0055(9) 0.0010(8) 0.0022(8)
C20 0.0400(10) 0.0476(11) 0.0485(10) -0.0029(9) 0.0017(8) -0.0043(9)
O2 0.0599(9) 0.0858(12) 0.0483(8) -0.0124(8) 0.0024(7) -0.0040(8)
C22 0.0448(10) 0.0420(11) 0.0580(12) 0.0010(9) 0.0007(9) 0.0102(9)
C25 0.0380(10) 0.0434(11) 0.0459(10) 0.0032(9) 0.0040(8) -0.0033(8)
C17 0.0385(10) 0.0492(11) 0.0538(11) -0.0032(10) 0.0035(8) -0.0009(8)
C12 0.0352(9) 0.0465(11) 0.0446(10) -0.0003(9) -0.0009(7) 0.0029(8)
C14 0.0415(11) 0.0680(14) 0.0482(11) 0.0051(10) 0.0052(8) 0.0014(10)
N1 0.0454(11) 0.0913(16) 0.0744(13) -0.0018(12) -0.0090(9) 0.0143(10)
C23 0.0428(10) 0.0437(11) 0.0492(10) -0.0055(9) 0.0012(8) 0.0039(8)
C18 0.0317(9) 0.0433(10) 0.0443(9) 0.0008(8) 0.0048(7) 0.0022(7)
C4 0.0343(9) 0.0466(11) 0.0502(10) -0.0015(9) 0.0006(8) 0.0045(8)
C16 0.0441(10) 0.0544(12) 0.0562(11) -0.0047(10) -0.0050(9) -0.0009(10)
C15 0.0469(11) 0.0574(12) 0.0433(10) -0.0005(9) -0.0018(8) 0.0019(10)
C9 0.0400(10) 0.0433(11) 0.0517(11) -0.0027(9) -0.0041(8) 0.0027(8)
C10 0.0450(12) 0.0576(13) 0.0677(13) 0.0167(11) -0.0032(10) -0.0011(10)
C8 0.0421(11) 0.0721(15) 0.0502(11) -0.0017(11) 0.0034(9) 0.0004(10)
C13 0.0393(10) 0.0605(13) 0.0476(11) 0.0004(9) 0.0004(8) 0.0001(9)
C5 0.0486(12) 0.0502(12) 0.0620(13) -0.0003(10) -0.0010(9) 0.0094(10)
C6 0.0567(14) 0.0587(14) 0.0752(15) -0.0199(13) -0.0026(11) 0.0102(11)
C3 0.0479(12) 0.0553(12) 0.0553(12) 0.0041(10) 0.0026(9) 0.0046(9)
C2 0.0543(13) 0.0844(18) 0.0497(11) 0.0035(12) -0.0004(9) 0.0051(12)
C24 0.0363(10) 0.0446(11) 0.0490(10) 0.0052(9) -0.0001(8) 0.0032(8)
C27 0.0566(14) 0.0783(17) 0.0686(14) 0.0046(13) -0.0174(11) -0.0032(12)
C11 0.0624(15) 0.0695(16) 0.0670(14) 0.0150(13) -0.0112(11) 0.0115(12)
C7 0.0389(12) 0.0945(19) 0.0604(13) -0.0090(13) 0.0016(9) 0.0049(11)
C26 0.0667(15) 0.114(2) 0.0561(13) -0.0221(14) 0.0099(11) 0.0014(15)
C1 0.0525(13) 0.0847(19) 0.0553(13) -0.0179(13) -0.0050(10) 0.0112(12)

loop_
_atom_type_symbol
_atom_type_description
_atom_type_scat_dispersion_real
_atom_type_scat_dispersion_imag
_atom_type_scat_source
C C 0.0033 0.0016 'International Tables Vol C Tables 4.2.6.8 and 6.1.1.4'
H H 0.0000 0.0000 'International Tables Vol C Tables 4.2.6.8 and 6.1.1.4'
N N 0.0061 0.0033 'International Tables Vol C Tables 4.2.6.8 and 6.1.1.4'
O O 0.0106 0.0060 'International Tables Vol C Tables 4.2.6.8 and 6.1.1.4'

loop_
_geom_angle_atom_site_label_1
_geom_angle_atom_site_label_2
_geom_angle_atom_site_label_3
_geom_angle
C21 O1 C27 117.27(19)
C18 C19 C20 121.88(18)
O1 C21 C20 124.39(19)
O1 C21 C22 116.05(18)
C20 C21 C22 119.56(17)
C21 C20 C19 119.56(18)
C15 O2 C26 117.23(17)
C23 C22 C21 120.08(19)
C24 C25 C12 123.41(17)
C24 C25 C18 121.92(17)
C12 C25 C18 114.66(15)
C16 C17 C12 121.48(18)
C17 C12 C13 117.55(17)
C17 C12 C25 122.58(17)
C13 C12 C25 119.83(18)
C15 C14 C13 119.05(19)
C7 N1 C11 116.02(19)
C22 C23 C18 121.11(19)
C19 C18 C23 117.79(17)
C19 C18 C25 123.64(17)
C23 C18 C25 118.57(17)
C5 C4 C3 118.6(2)
C5 C4 C24 119.24(19)
C3 C4 C24 122.20(19)
C17 C16 C15 119.88(19)
C14 C15 C16 120.60(19)
C14 C15 O2 124.17(18)
C16 C15 O2 115.23(17)
C10 C9 C8 116.54(18)
C10 C9 C24 124.14(17)
C8 C9 C24 119.31(17)
C11 C10 C9 119.2(2)
C7 C8 C9 119.9(2)
C12 C13 C14 121.41(19)
C6 C5 C4 120.3(2)
C1 C6 C5 120.7(2)
C2 C3 C4 120.2(2)
C3 C2 C1 120.9(2)
C25 C24 C9 124.15(17)
C25 C24 C4 121.14(16)
C9 C24 C4 114.71(15)
N1 C11 C10 123.9(2)
N1 C7 C8 124.4(2)
C6 C1 C2 119.2(2)

loop_
_geom_bond_atom_site_label_1
_geom_bond_atom_site_label_2
_geom_bond_distance
O1 C21 1.371(2)
O1 C27 1.423(3)
C19 C18 1.378(3)
C19 C20 1.389(3)
C21 C20 1.386(3)
C21 C22 1.394(3)
O2 C15 1.383(3)
O2 C26 1.418(3)
C22 C23 1.377(3)
C25 C24 1.349(3)
C25 C12 1.496(3)
C25 C18 1.503(3)
C17 C16 1.368(3)
C17 C12 1.398(3)
C12 C13 1.390(3)
C14 C15 1.369(3)
C14 C13 1.401(3)
N1 C7 1.327(3)
N1 C11 1.340(3)
C23 C18 1.404(3)
C4 C5 1.392(3)
C4 C3 1.385(3)
C4 C24 1.501(3)
C16 C15 1.388(3)
C9 C10 1.390(3)
C9 C8 1.390(3)
C9 C24 1.489(3)
C10 C11 1.389(3)
C8 C7 1.371(3)
C5 C6 1.380(3)
C6 C1 1.367(4)
C3 C2 1.376(3)
C2 C1 1.378(4)
